data_7037034
loop_
_publ_author_name
'Grubba, Rafa\/l'
'Ordyszewska, Anna'
'Ponikiewski, \/Lukasz'
'Gudat, Dietrich'
'Pikies, Jerzy'

_publ_section_title
;
 An investigation on the chemistry of the R2P[double bond, length as
 m-dash]P ligand: reactions of a phosphanylphosphinidene complex of
 tungsten(vi) with electrophilic reagents.
;
_journal_issue 5
_journal_name_full 'Dalton transactions (Cambridge, England : 2003)'
_journal_page_first 2172
_journal_page_last 2179
_journal_paper_doi 10.1039/c5dt03085d
_journal_volume 45
_journal_year 2016
_chemical_compound_source 'synthesis as described'
_chemical_formula_moiety 'C37 H52 Cl Cr N2 O5 P2 W, C12 H30 O6 Li'
_chemical_formula_sum 'C49 H82 Cl Cr Li N2 O11 P2 W'
_chemical_formula_weight 1215.35
_chemical_name_systematic
;
 ?
;
_chemical_properties_physical 'Air-sensitive, Moisture-sensitive'
_space_group_IT_number 14
_symmetry_cell_setting monoclinic
_symmetry_Int_Tables_number 14
_symmetry_space_group_name_Hall '-P 2yn'
_symmetry_space_group_name_H-M 'P 1 21/n 1'
_atom_sites_solution_hydrogens geom
_atom_sites_solution_primary direct
_atom_sites_solution_secondary difmap
_audit_creation_date 2015-06-01T11:09:24-00:00
_audit_creation_method 'WinGX routine CIF_UPDATE'
_audit_update_record
;
2015-07-10 deposited with the CCDC.
2015-10-29 downloaded from the CCDC.
;
_cell_angle_alpha 90
_cell_angle_beta 96.479(4)
_cell_angle_gamma 90
_cell_formula_units_Z 4
_cell_length_a 12.7661(8)
_cell_length_b 33.6930(15)
_cell_length_c 13.4621(6)
_cell_measurement_reflns_used 22245
_cell_measurement_temperature 150(2)
_cell_measurement_theta_max 26.275
_cell_measurement_theta_min 1.210
_cell_volume 5753.4(5)
_computing_cell_refinement 'Bruker XSCANS'
_computing_data_collection 'Bruker XSCANS'
_computing_data_reduction 'Bruker SHELXTL'
_computing_molecular_graphics 'ORTEP-3 for Windows (Farrugia, 2012)'
_computing_publication_material 'WinGX (Farrugia, 2012)'
_computing_structure_refinement 'SHELXL-97 (Sheldrick, 2008)'
_computing_structure_solution 'Bruker SHELXTL'
_diffrn_ambient_temperature 150(2)
_diffrn_measured_fraction_theta_full 0.977
_diffrn_measured_fraction_theta_max 0.977
_diffrn_measurement_device_type 'Bruker P4'
_diffrn_measurement_method '\w scans'
_diffrn_radiation_monochromator graphite
_diffrn_radiation_type MoK\a
_diffrn_radiation_wavelength 0.71073
_diffrn_reflns_av_R_equivalents 0.0346
_diffrn_reflns_av_unetI/netI 0.0525
_diffrn_reflns_limit_h_max 15
_diffrn_reflns_limit_h_min -14
_diffrn_reflns_limit_k_max 36
_diffrn_reflns_limit_k_min -40
_diffrn_reflns_limit_l_max 13
_diffrn_reflns_limit_l_min -16
_diffrn_reflns_number 20657
_diffrn_reflns_theta_full 25
_diffrn_reflns_theta_max 25
_diffrn_reflns_theta_min 1.21
_exptl_absorpt_coefficient_mu 2.342
_exptl_absorpt_correction_T_max 0.662
_exptl_absorpt_correction_T_min 0.41
_exptl_absorpt_correction_type integration
_exptl_crystal_colour orange
_exptl_crystal_density_diffrn 1.403
_exptl_crystal_density_method 'not measured'
_exptl_crystal_description plate
_exptl_crystal_F_000 2504
_exptl_crystal_size_max 0.32
_exptl_crystal_size_mid 0.31
_exptl_crystal_size_min 0.27
_refine_diff_density_max 1.07
_refine_diff_density_min -1.7
_refine_diff_density_rms 0.088
_refine_ls_extinction_method none
_refine_ls_goodness_of_fit_ref 0.892
_refine_ls_hydrogen_treatment constr
_refine_ls_matrix_type full
_refine_ls_number_parameters 613
_refine_ls_number_reflns 9891
_refine_ls_number_restraints 0
_refine_ls_restrained_S_all 0.892
_refine_ls_R_factor_all 0.0474
_refine_ls_R_factor_gt 0.0287
_refine_ls_shift/su_max 0.002
_refine_ls_shift/su_mean 0
_refine_ls_structure_factor_coef Fsqd
_refine_ls_weighting_details 'calc w=1/[\s^2^(Fo^2^)+(0.0351P)^2^+0.0000P] where P=(Fo^2^+2Fc^2^)/3'
_refine_ls_weighting_scheme calc
_refine_ls_wR_factor_gt 0.0599
_refine_ls_wR_factor_ref 0.0633
_reflns_number_gt 7330
_reflns_number_total 9891
_reflns_threshold_expression >2\s(I)
_cod_data_source_file c5dt03085d1.cif
_cod_data_source_block lp10a
_cod_depositor_comments
;
The following automatic conversions were performed:

'_symmetry_cell_setting' value 'Monoclinic' changed to 'monoclinic'
according to
/usr/data/users/saulius/crontab/automatic-downloads/rss-feeds/RSC/lib/dictionaries/cif_core.dic
dictionary named 'cif_core.dic' version 2.4.2 from 2011-04-26.

Automatic conversion script
Id: cif_fix_values 3271 2015-04-21 07:52:19Z andrius 

 Adding full bibliography for 7037033--7037036.cif.
;
_cod_original_sg_symbol_H-M P2(1)/n
_cod_database_code 7037034

loop_
_symmetry_equiv_pos_as_xyz
'x, y, z'
'-x+1/2, y+1/2, -z+1/2'
'-x, -y, -z'
'x-1/2, -y-1/2, z-1/2'

loop_
_atom_site_label
_atom_site_type_symbol
_atom_site_fract_x
_atom_site_fract_y
_atom_site_fract_z
_atom_site_U_iso_or_equiv
_atom_site_adp_type
_atom_site_occupancy
_atom_site_symmetry_multiplicity
_atom_site_calc_flag
_atom_site_refinement_flags
C1 C 0.8621(3) 0.19311(11) 0.4151(3) 0.0224(8) Uani 1 1 d .
C2 C 0.7747(3) 0.21921(11) 0.4104(3) 0.0250(9) Uani 1 1 d .
C3 C 0.7455(3) 0.23462(12) 0.4978(3) 0.0310(9) Uani 1 1 d .
H3 H 0.6874 0.2524 0.4949 0.037 Uiso 1 1 calc R
C4 C 0.7986(4) 0.22493(13) 0.5897(4) 0.0371(10) Uani 1 1 d .
H4 H 0.7772 0.2359 0.6492 0.044 Uiso 1 1 calc R
C5 C 0.8829(3) 0.19914(13) 0.5944(3) 0.0338(10) Uani 1 1 d .
H5 H 0.9192 0.1926 0.6578 0.041 Uiso 1 1 calc R
C6 C 0.9162(3) 0.18249(12) 0.5092(3) 0.0268(9) Uani 1 1 d .
C7 C 0.7202(3) 0.23215(12) 0.3102(3) 0.0285(9) Uani 1 1 d .
H7 H 0.728 0.2102 0.2616 0.034 Uiso 1 1 calc R
C8 C 0.7762(4) 0.26849(14) 0.2741(4) 0.0423(12) Uani 1 1 d .
H8A H 0.7411 0.2769 0.2091 0.063 Uiso 1 1 calc R
H8B H 0.8498 0.2618 0.2676 0.063 Uiso 1 1 calc R
H8C H 0.7737 0.2901 0.3225 0.063 Uiso 1 1 calc R
C9 C 0.6026(3) 0.24018(14) 0.3099(4) 0.0379(11) Uani 1 1 d .
H9A H 0.5727 0.2483 0.2427 0.057 Uiso 1 1 calc R
H9B H 0.5923 0.2614 0.3576 0.057 Uiso 1 1 calc R
H9C H 0.5673 0.216 0.3292 0.057 Uiso 1 1 calc R
C10 C 1.0058(3) 0.15311(13) 0.5143(4) 0.0339(10) Uani 1 1 d .
H10 H 1.0365 0.1544 0.4493 0.041 Uiso 1 1 calc R
C11 C 0.9653(4) 0.11169(15) 0.5254(5) 0.0590(16) Uani 1 1 d .
H11A H 1.0242 0.0929 0.5284 0.089 Uiso 1 1 calc R
H11B H 0.9139 0.1053 0.468 0.089 Uiso 1 1 calc R
H11C H 0.9315 0.1098 0.5871 0.089 Uiso 1 1 calc R
C12 C 1.0943(4) 0.16205(18) 0.5971(4) 0.0574(15) Uani 1 1 d .
H12A H 1.1499 0.1421 0.5962 0.086 Uiso 1 1 calc R
H12B H 1.0664 0.1614 0.662 0.086 Uiso 1 1 calc R
H12C H 1.1234 0.1884 0.5864 0.086 Uiso 1 1 calc R
C13 C 0.7440(3) 0.18092(11) 0.0727(3) 0.0224(8) Uani 1 1 d .
C14 C 0.7362(3) 0.21324(11) 0.0057(3) 0.0251(9) Uani 1 1 d .
C15 C 0.6355(3) 0.22809(12) -0.0263(3) 0.0289(9) Uani 1 1 d .
H15 H 0.6283 0.2501 -0.0706 0.035 Uiso 1 1 calc R
C16 C 0.5462(3) 0.21117(13) 0.0057(3) 0.0324(10) Uani 1 1 d .
H16 H 0.4787 0.2224 -0.0134 0.039 Uiso 1 1 calc R
C17 C 0.5559(3) 0.17807(12) 0.0652(3) 0.0297(10) Uani 1 1 d .
H17 H 0.4939 0.1661 0.0844 0.036 Uiso 1 1 calc R
C18 C 0.6534(3) 0.16138(12) 0.0984(3) 0.0242(8) Uani 1 1 d .
C19 C 0.8328(3) 0.23145(12) -0.0326(3) 0.0291(9) Uani 1 1 d .
H19 H 0.8948 0.2143 -0.0096 0.035 Uiso 1 1 calc R
C20 C 0.8218(4) 0.23266(15) -0.1462(4) 0.0436(12) Uani 1 1 d .
H20A H 0.8852 0.2445 -0.1685 0.065 Uiso 1 1 calc R
H20B H 0.7601 0.2486 -0.1707 0.065 Uiso 1 1 calc R
H20C H 0.813 0.2056 -0.1725 0.065 Uiso 1 1 calc R
C21 C 0.8547(4) 0.27295(15) 0.0097(4) 0.0452(12) Uani 1 1 d .
H21A H 0.9175 0.2838 -0.0161 0.068 Uiso 1 1 calc R
H21B H 0.8666 0.2716 0.0828 0.068 Uiso 1 1 calc R
H21C H 0.7941 0.2901 -0.0104 0.068 Uiso 1 1 calc R
C22 C 0.6589(3) 0.12362(12) 0.1595(3) 0.0270(9) Uani 1 1 d .
H22 H 0.7323 0.113 0.1616 0.032 Uiso 1 1 calc R
C23 C 0.5840(4) 0.09167(13) 0.1124(4) 0.0416(12) Uani 1 1 d .
H23A H 0.5905 0.0677 0.154 0.062 Uiso 1 1 calc R
H23B H 0.6021 0.0853 0.0454 0.062 Uiso 1 1 calc R
H23C H 0.5113 0.1015 0.1077 0.062 Uiso 1 1 calc R
C24 C 0.6369(4) 0.13070(14) 0.2670(4) 0.0381(11) Uani 1 1 d .
H24A H 0.6421 0.1055 0.3036 0.057 Uiso 1 1 calc R
H24B H 0.5659 0.1416 0.2673 0.057 Uiso 1 1 calc R
H24C H 0.6887 0.1495 0.2991 0.057 Uiso 1 1 calc R
C25 C 1.1036(3) 0.11568(12) 0.0198(3) 0.0295(9) Uani 1 1 d .
C26 C 1.1918(3) 0.08778(14) -0.0054(4) 0.0376(11) Uani 1 1 d .
H26A H 1.2604 0.0993 0.0189 0.056 Uiso 1 1 calc R
H26B H 1.1871 0.0841 -0.078 0.056 Uiso 1 1 calc R
H26C H 1.1842 0.062 0.0269 0.056 Uiso 1 1 calc R
C27 C 1.1129(4) 0.15564(13) -0.0332(4) 0.0398(11) Uani 1 1 d .
H27A H 1.1807 0.168 -0.0096 0.06 Uiso 1 1 calc R
H27B H 1.0554 0.1731 -0.0182 0.06 Uiso 1 1 calc R
H27C H 1.1085 0.1513 -0.1055 0.06 Uiso 1 1 calc R
C28 C 0.9974(3) 0.09704(14) -0.0190(3) 0.0369(11) Uani 1 1 d .
H28A H 0.9401 0.1145 -0.0034 0.055 Uiso 1 1 calc R
H28B H 0.9905 0.0712 0.0132 0.055 Uiso 1 1 calc R
H28C H 0.9935 0.0934 -0.0915 0.055 Uiso 1 1 calc R
C29 C 1.2362(3) 0.13006(12) 0.2262(3) 0.0281(9) Uani 1 1 d .
C30 C 1.3007(3) 0.16009(14) 0.1736(4) 0.0409(11) Uani 1 1 d .
H30A H 1.3097 0.1505 0.1064 0.061 Uiso 1 1 calc R
H30B H 1.3701 0.1634 0.2121 0.061 Uiso 1 1 calc R
H30C H 1.2639 0.1857 0.1687 0.061 Uiso 1 1 calc R
C31 C 1.2246(3) 0.14619(14) 0.3300(3) 0.0345(10) Uani 1 1 d .
H31A H 1.1831 0.1275 0.3656 0.052 Uiso 1 1 calc R
H31B H 1.1886 0.1719 0.324 0.052 Uiso 1 1 calc R
H31C H 1.2945 0.1495 0.3673 0.052 Uiso 1 1 calc R
C32 C 1.2909(3) 0.08970(14) 0.2375(4) 0.0410(12) Uani 1 1 d .
H32A H 1.2473 0.0713 0.2713 0.062 Uiso 1 1 calc R
H32B H 1.3597 0.0927 0.2772 0.062 Uiso 1 1 calc R
H32C H 1.3008 0.0793 0.1713 0.062 Uiso 1 1 calc R
C33 C 0.8456(3) 0.03253(13) 0.1346(4) 0.0361(10) Uani 1 1 d .
C34 C 0.8364(3) 0.04164(13) 0.3302(4) 0.0354(11) Uani 1 1 d .
C35 C 1.0406(3) 0.02481(13) 0.3672(4) 0.0367(11) Uani 1 1 d .
C36 C 1.0483(4) 0.01366(13) 0.1688(4) 0.0349(10) Uani 1 1 d .
C37 C 0.9126(3) -0.02635(14) 0.2623(4) 0.0365(10) Uani 1 1 d .
C38 C 0.3625(4) 0.08790(16) 0.5276(5) 0.0565(16) Uani 1 1 d .
H38A H 0.4137 0.0983 0.4853 0.085 Uiso 1 1 calc R
H38B H 0.3303 0.11 0.5605 0.085 Uiso 1 1 calc R
H38C H 0.3076 0.0731 0.4863 0.085 Uiso 1 1 calc R
C39 C 0.3432(3) 0.04662(15) 0.6639(4) 0.0440(12) Uani 1 1 d .
H39A H 0.2842 0.0331 0.6234 0.053 Uiso 1 1 calc R
H39B H 0.3138 0.0682 0.7021 0.053 Uiso 1 1 calc R
C40 C 0.4014(4) 0.01796(16) 0.7334(4) 0.0520(14) Uani 1 1 d .
H40A H 0.355 0.0078 0.7818 0.062 Uiso 1 1 calc R
H40B H 0.4261 -0.0048 0.6957 0.062 Uiso 1 1 calc R
C41 C 0.5479(6) 0.01439(18) 0.8574(5) 0.078(2) Uani 1 1 d .
H41A H 0.6075 0.0294 0.8906 0.116 Uiso 1 1 calc R
H41B H 0.5742 -0.009 0.8246 0.116 Uiso 1 1 calc R
H41C H 0.502 0.0059 0.907 0.116 Uiso 1 1 calc R
C42 C 0.6305(4) 0.01730(15) 0.5653(4) 0.0480(13) Uani 1 1 d .
H42A H 0.5626 0.0224 0.5257 0.072 Uiso 1 1 calc R
H42B H 0.6251 -0.0066 0.606 0.072 Uiso 1 1 calc R
H42C H 0.6849 0.0133 0.5204 0.072 Uiso 1 1 calc R
C43 C 0.7545(4) 0.0442(2) 0.6883(6) 0.078(2) Uani 1 1 d .
H43A H 0.8111 0.0393 0.6452 0.094 Uiso 1 1 calc R
H43B H 0.7493 0.0207 0.7316 0.094 Uiso 1 1 calc R
C44 C 0.7794(4) 0.07982(18) 0.7503(5) 0.0617(18) Uani 1 1 d .
H44A H 0.8408 0.0745 0.8003 0.074 Uiso 1 1 calc R
H44B H 0.7973 0.1022 0.7077 0.074 Uiso 1 1 calc R
C45 C 0.7143(4) 0.11734(15) 0.8784(4) 0.0448(12) Uani 1 1 d .
H45A H 0.6508 0.1228 0.9108 0.067 Uiso 1 1 calc R
H45B H 0.7399 0.1421 0.8513 0.067 Uiso 1 1 calc R
H45C H 0.769 0.1062 0.9275 0.067 Uiso 1 1 calc R
C46 C 0.6314(5) 0.13577(17) 0.5284(5) 0.0588(15) Uani 1 1 d .
H46A H 0.6274 0.1109 0.4903 0.088 Uiso 1 1 calc R
H46B H 0.7048 0.1408 0.5554 0.088 Uiso 1 1 calc R
H46C H 0.6059 0.1577 0.4844 0.088 Uiso 1 1 calc R
C47 C 0.5705(3) 0.16770(14) 0.6668(4) 0.0395(10) Uani 1 1 d .
H47A H 0.5649 0.1914 0.6231 0.047 Uiso 1 1 calc R
H47B H 0.6377 0.1693 0.7111 0.047 Uiso 1 1 calc R
C48 C 0.4808(3) 0.16653(13) 0.7275(4) 0.0392(10) Uani 1 1 d .
H48A H 0.4886 0.1878 0.7785 0.047 Uiso 1 1 calc R
H48B H 0.4139 0.1709 0.6841 0.047 Uiso 1 1 calc R
C49 C 0.4021(4) 0.12654(16) 0.8424(4) 0.0460(12) Uani 1 1 d .
H49A H 0.4041 0.1002 0.8733 0.069 Uiso 1 1 calc R
H49B H 0.3321 0.1312 0.8062 0.069 Uiso 1 1 calc R
H49C H 0.4167 0.1468 0.8944 0.069 Uiso 1 1 calc R
Li1 Li 0.5512(5) 0.0842(2) 0.7004(6) 0.0311(16) Uani 1 1 d .
N1 N 0.8964(2) 0.17887(9) 0.3262(3) 0.0236(7) Uani 1 1 d .
N2 N 0.8453(2) 0.16869(9) 0.1149(3) 0.0252(7) Uani 1 1 d .
O1 O 0.7861(3) 0.03476(11) 0.0644(3) 0.0536(10) Uani 1 1 d .
O2 O 0.7710(3) 0.04968(10) 0.3787(3) 0.0486(9) Uani 1 1 d .
O3 O 1.0993(3) 0.02354(10) 0.4385(3) 0.0521(9) Uani 1 1 d .
O4 O 1.1114(3) 0.00471(11) 0.1187(3) 0.0544(9) Uani 1 1 d .
O5 O 0.8950(3) -0.05977(9) 0.2670(3) 0.0513(9) Uani 1 1 d .
O6 O 0.4143(2) 0.06230(9) 0.6010(3) 0.0383(8) Uani 1 1 d .
O7 O 0.4900(3) 0.03869(9) 0.7851(3) 0.0444(8) Uani 1 1 d .
O8 O 0.6580(2) 0.05031(9) 0.6288(3) 0.0428(8) Uani 1 1 d .
O9 O 0.6899(2) 0.08971(9) 0.7995(3) 0.0404(8) Uani 1 1 d .
O10 O 0.5685(2) 0.13271(8) 0.6078(2) 0.0365(7) Uani 1 1 d .
O11 O 0.4788(2) 0.12870(9) 0.7751(2) 0.0357(7) Uani 1 1 d .
P1 P 0.99565(7) 0.09658(3) 0.24226(9) 0.0251(2) Uani 1 1 d .
P2 P 1.09920(7) 0.12566(3) 0.15747(8) 0.0218(2) Uani 1 1 d .
Cl1 Cl 1.05005(7) 0.22364(3) 0.19932(8) 0.0295(2) Uani 1 1 d .
Cr1 Cr 0.94296(5) 0.026878(18) 0.25071(5) 0.02759(15) Uani 1 1 d .
W1 W 0.945839(11) 0.165245(4) 0.214801(12) 0.01887(5) Uani 1 1 d .

loop_
_atom_site_aniso_label
_atom_site_aniso_U_11
_atom_site_aniso_U_22
_atom_site_aniso_U_33
_atom_site_aniso_U_23
_atom_site_aniso_U_13
_atom_site_aniso_U_12
C1 0.0231(18) 0.0235(19) 0.022(2) -0.0028(16) 0.0081(15) -0.0040(15)
C2 0.0253(18) 0.0214(19) 0.029(2) 0.0002(17) 0.0071(17) -0.0019(15)
C3 0.034(2) 0.027(2) 0.033(3) -0.0012(19) 0.0119(19) 0.0041(17)
C4 0.048(3) 0.037(2) 0.028(3) -0.006(2) 0.017(2) 0.001(2)
C5 0.038(2) 0.038(2) 0.025(2) -0.0005(19) 0.0006(19) -0.0005(19)
C6 0.0270(19) 0.030(2) 0.024(2) -0.0010(17) 0.0055(17) -0.0031(16)
C7 0.027(2) 0.029(2) 0.030(2) 0.0009(18) 0.0075(17) 0.0062(16)
C8 0.041(3) 0.040(3) 0.048(3) 0.014(2) 0.010(2) 0.004(2)
C9 0.028(2) 0.043(3) 0.043(3) -0.002(2) 0.007(2) 0.0077(19)
C10 0.028(2) 0.044(3) 0.030(3) 0.0028(19) 0.0038(18) 0.0074(17)
C11 0.054(3) 0.040(3) 0.081(5) -0.006(3) -0.004(3) 0.014(2)
C12 0.040(3) 0.068(3) 0.060(4) -0.007(3) -0.012(2) 0.008(3)
C13 0.0181(17) 0.0259(19) 0.023(2) -0.0020(16) -0.0004(15) 0.0037(14)
C14 0.0205(18) 0.031(2) 0.024(2) 0.0011(17) 0.0023(16) -0.0002(15)
C15 0.026(2) 0.031(2) 0.029(2) 0.0043(18) -0.0001(17) 0.0050(16)
C16 0.0186(18) 0.044(2) 0.034(3) 0.002(2) 0.0010(17) 0.0052(17)
C17 0.0181(18) 0.039(2) 0.032(3) -0.0023(18) 0.0058(16) -0.0010(15)
C18 0.0231(17) 0.029(2) 0.022(2) -0.0059(18) 0.0082(15) -0.0005(16)
C19 0.0216(19) 0.037(2) 0.028(2) 0.0093(19) 0.0013(17) 0.0000(16)
C20 0.042(3) 0.057(3) 0.033(3) -0.002(2) 0.012(2) -0.008(2)
C21 0.048(3) 0.048(3) 0.042(3) 0.001(2) 0.012(2) -0.015(2)
C22 0.0219(18) 0.030(2) 0.031(3) 0.0025(18) 0.0107(17) -0.0011(16)
C23 0.040(2) 0.034(2) 0.052(3) -0.004(2) 0.008(2) -0.0118(19)
C24 0.039(2) 0.038(3) 0.038(3) 0.007(2) 0.007(2) -0.0067(19)
C25 0.0246(19) 0.036(2) 0.029(2) -0.0006(19) 0.0065(17) 0.0003(17)
C26 0.032(2) 0.047(3) 0.036(3) -0.007(2) 0.0115(19) 0.0038(19)
C27 0.044(2) 0.045(3) 0.032(3) 0.004(2) 0.013(2) 0.001(2)
C28 0.031(2) 0.054(3) 0.026(3) -0.008(2) 0.0014(18) -0.003(2)
C29 0.0223(19) 0.035(2) 0.028(2) -0.0044(19) 0.0051(17) 0.0020(16)
C30 0.028(2) 0.050(3) 0.045(3) 0.000(2) 0.0051(19) -0.009(2)
C31 0.026(2) 0.048(3) 0.029(3) -0.002(2) -0.0003(18) -0.0009(19)
C32 0.030(2) 0.048(3) 0.044(3) -0.004(2) 0.000(2) 0.0130(19)
C33 0.037(2) 0.032(2) 0.041(3) -0.003(2) 0.012(2) 0.0002(19)
C34 0.035(2) 0.030(2) 0.041(3) -0.001(2) 0.001(2) -0.0071(18)
C35 0.037(2) 0.028(2) 0.046(3) -0.001(2) 0.009(2) 0.0065(18)
C36 0.040(2) 0.028(2) 0.037(3) 0.004(2) 0.005(2) 0.0002(19)
C37 0.039(2) 0.035(3) 0.037(3) -0.003(2) 0.009(2) 0.0015(19)
C38 0.050(3) 0.051(3) 0.063(4) 0.006(3) -0.021(3) -0.001(2)
C39 0.030(2) 0.049(3) 0.054(3) -0.009(2) 0.008(2) -0.012(2)
C40 0.059(3) 0.050(3) 0.048(3) 0.000(3) 0.013(3) -0.026(3)
C41 0.116(5) 0.060(4) 0.051(4) 0.023(3) -0.017(4) -0.026(4)
C42 0.043(3) 0.050(3) 0.052(3) -0.021(3) 0.009(2) -0.002(2)
C43 0.043(3) 0.090(5) 0.095(5) -0.054(4) -0.023(3) 0.033(3)
C44 0.028(2) 0.073(4) 0.083(5) -0.038(3) -0.002(3) 0.010(2)
C45 0.045(3) 0.050(3) 0.038(3) -0.012(2) -0.005(2) -0.002(2)
C46 0.083(4) 0.049(3) 0.052(4) -0.001(3) 0.038(3) -0.006(3)
C47 0.042(2) 0.029(2) 0.048(3) 0.002(2) 0.009(2) 0.000(2)
C48 0.041(2) 0.027(2) 0.051(3) -0.002(2) 0.012(2) 0.004(2)
C49 0.044(3) 0.054(3) 0.043(3) -0.006(2) 0.021(2) -0.001(2)
Li1 0.026(3) 0.033(4) 0.034(4) 0.002(3) 0.004(3) 0.000(3)
N1 0.0210(15) 0.0202(15) 0.029(2) 0.0001(13) 0.0014(14) 0.0002(12)
N2 0.0181(14) 0.0184(15) 0.040(2) 0.0017(15) 0.0086(13) -0.0011(13)
O1 0.0440(19) 0.072(2) 0.042(2) -0.0088(19) -0.0045(17) 0.0092(17)
O2 0.0406(18) 0.050(2) 0.059(2) -0.0081(18) 0.0223(17) -0.0040(15)
O3 0.050(2) 0.059(2) 0.044(2) -0.0058(18) -0.0066(18) 0.0189(17)
O4 0.057(2) 0.057(2) 0.055(2) 0.0027(19) 0.0276(19) 0.0149(18)
O5 0.069(2) 0.0261(18) 0.061(3) 0.0007(16) 0.0177(19) -0.0071(16)
O6 0.0292(15) 0.0405(17) 0.044(2) 0.0052(15) -0.0001(14) -0.0021(13)
O7 0.0528(19) 0.0356(17) 0.044(2) 0.0077(15) 0.0018(16) -0.0136(14)
O8 0.0298(15) 0.0410(17) 0.056(2) -0.0201(16) -0.0007(14) 0.0032(13)
O9 0.0323(15) 0.0442(18) 0.043(2) -0.0136(15) -0.0042(14) 0.0041(13)
O10 0.0474(17) 0.0293(15) 0.0355(19) -0.0003(14) 0.0165(14) -0.0039(13)
O11 0.0350(15) 0.0338(16) 0.041(2) 0.0032(14) 0.0150(14) 0.0049(12)
P1 0.0236(5) 0.0211(5) 0.0320(6) 0.0023(4) 0.0094(4) 0.0010(4)
P2 0.0167(4) 0.0254(5) 0.0240(6) -0.0006(4) 0.0051(4) 0.0013(4)
Cl1 0.0247(4) 0.0239(5) 0.0402(6) 0.0017(4) 0.0050(4) -0.0051(4)
Cr1 0.0284(3) 0.0228(3) 0.0325(4) 0.0007(3) 0.0074(3) -0.0006(3)
W1 0.01578(7) 0.02159(7) 0.01954(8) 0.00038(8) 0.00331(5) 0.00026(7)

loop_
_atom_type_symbol
_atom_type_description
_atom_type_scat_dispersion_real
_atom_type_scat_dispersion_imag
_atom_type_scat_source
C C 0.0033 0.0016 'International Tables Vol C Tables 4.2.6.8 and 6.1.1.4'
H H 0 0 'International Tables Vol C Tables 4.2.6.8 and 6.1.1.4'
Li Li -0.0003 0.0001 'International Tables Vol C Tables 4.2.6.8 and 6.1.1.4'
N N 0.0061 0.0033 'International Tables Vol C Tables 4.2.6.8 and 6.1.1.4'
O O 0.0106 0.006 'International Tables Vol C Tables 4.2.6.8 and 6.1.1.4'
P P 0.1023 0.0942 'International Tables Vol C Tables 4.2.6.8 and 6.1.1.4'
Cl Cl 0.1484 0.1585 'International Tables Vol C Tables 4.2.6.8 and 6.1.1.4'
Cr Cr 0.3209 0.6236 'International Tables Vol C Tables 4.2.6.8 and 6.1.1.4'
W W -0.849 6.8722 'International Tables Vol C Tables 4.2.6.8 and 6.1.1.4'

loop_
_geom_angle_atom_site_label_1
_geom_angle_atom_site_label_2
_geom_angle_atom_site_label_3
_geom_angle
N1 C1 C2 119.6(3)
N1 C1 C6 120.5(3)
C2 C1 C6 119.9(4)
C3 C2 C1 118.9(4)
C3 C2 C7 120.9(4)
C1 C2 C7 120.0(4)
C2 C3 C4 121.6(4)
C2 C3 H3 119.2
C4 C3 H3 119.2
C5 C4 C3 119.4(4)
C5 C4 H4 120.3
C3 C4 H4 120.3
C4 C5 C6 121.9(4)
C4 C5 H5 119.1
C6 C5 H5 119.1
C5 C6 C1 118.2(4)
C5 C6 C10 122.0(4)
C1 C6 C10 119.8(4)
C2 C7 C9 114.0(4)
C2 C7 C8 109.3(3)
C9 C7 C8 110.7(3)
C2 C7 H7 107.5
C9 C7 H7 107.5
C8 C7 H7 107.5
C7 C8 H8A 109.5
C7 C8 H8B 109.5
H8A C8 H8B 109.5
C7 C8 H8C 109.5
H8A C8 H8C 109.5
H8B C8 H8C 109.5
C7 C9 H9A 109.5
C7 C9 H9B 109.5
H9A C9 H9B 109.5
C7 C9 H9C 109.5
H9A C9 H9C 109.5
H9B C9 H9C 109.5
C11 C10 C6 110.3(4)
C11 C10 C12 110.2(4)
C6 C10 C12 113.5(4)
C11 C10 H10 107.5
C6 C10 H10 107.5
C12 C10 H10 107.5
C10 C11 H11A 109.5
C10 C11 H11B 109.5
H11A C11 H11B 109.5
C10 C11 H11C 109.5
H11A C11 H11C 109.5
H11B C11 H11C 109.5
C10 C12 H12A 109.5
C10 C12 H12B 109.5
H12A C12 H12B 109.5
C10 C12 H12C 109.5
H12A C12 H12C 109.5
H12B C12 H12C 109.5
C18 C13 C14 121.2(3)
C18 C13 N2 120.3(3)
C14 C13 N2 118.6(3)
C15 C14 C13 117.9(4)
C15 C14 C19 120.2(4)
C13 C14 C19 121.8(3)
C16 C15 C14 121.1(4)
C16 C15 H15 119.5
C14 C15 H15 119.5
C17 C16 C15 119.5(4)
C17 C16 H16 120.2
C15 C16 H16 120.2
C16 C17 C18 122.4(4)
C16 C17 H17 118.8
C18 C17 H17 118.8
C17 C18 C13 117.5(4)
C17 C18 C22 120.0(3)
C13 C18 C22 122.5(3)
C14 C19 C20 111.5(3)
C14 C19 C21 111.5(4)
C20 C19 C21 110.1(4)
C14 C19 H19 107.9
C20 C19 H19 107.9
C21 C19 H19 107.9
C19 C20 H20A 109.5
C19 C20 H20B 109.5
H20A C20 H20B 109.5
C19 C20 H20C 109.5
H20A C20 H20C 109.5
H20B C20 H20C 109.5
C19 C21 H21A 109.5
C19 C21 H21B 109.5
H21A C21 H21B 109.5
C19 C21 H21C 109.5
H21A C21 H21C 109.5
H21B C21 H21C 109.5
C18 C22 C24 112.5(3)
C18 C22 C23 112.2(3)
C24 C22 C23 109.3(4)
C18 C22 H22 107.5
C24 C22 H22 107.5
C23 C22 H22 107.5
C22 C23 H23A 109.5
C22 C23 H23B 109.5
H23A C23 H23B 109.5
C22 C23 H23C 109.5
H23A C23 H23C 109.5
H23B C23 H23C 109.5
C22 C24 H24A 109.5
C22 C24 H24B 109.5
H24A C24 H24B 109.5
C22 C24 H24C 109.5
H24A C24 H24C 109.5
H24B C24 H24C 109.5
C28 C25 C26 108.5(4)
C28 C25 C27 108.3(3)
C26 C25 C27 109.8(4)
C28 C25 P2 106.5(3)
C26 C25 P2 115.4(3)
C27 C25 P2 108.2(3)
C25 C26 H26A 109.5
C25 C26 H26B 109.5
H26A C26 H26B 109.5
C25 C26 H26C 109.5
H26A C26 H26C 109.5
H26B C26 H26C 109.5
C25 C27 H27A 109.5
C25 C27 H27B 109.5
H27A C27 H27B 109.5
C25 C27 H27C 109.5
H27A C27 H27C 109.5
H27B C27 H27C 109.5
C25 C28 H28A 109.5
C25 C28 H28B 109.5
H28A C28 H28B 109.5
C25 C28 H28C 109.5
H28A C28 H28C 109.5
H28B C28 H28C 109.5
C31 C29 C30 107.6(4)
C31 C29 C32 108.5(4)
C30 C29 C32 111.8(4)
C31 C29 P2 107.3(3)
C30 C29 P2 110.1(3)
C32 C29 P2 111.5(3)
C29 C30 H30A 109.5
C29 C30 H30B 109.5
H30A C30 H30B 109.5
C29 C30 H30C 109.5
H30A C30 H30C 109.5
H30B C30 H30C 109.5
C29 C31 H31A 109.5
C29 C31 H31B 109.5
H31A C31 H31B 109.5
C29 C31 H31C 109.5
H31A C31 H31C 109.5
H31B C31 H31C 109.5
C29 C32 H32A 109.5
C29 C32 H32B 109.5
H32A C32 H32B 109.5
C29 C32 H32C 109.5
H32A C32 H32C 109.5
H32B C32 H32C 109.5
O1 C33 Cr1 178.0(4)
O2 C34 Cr1 178.3(4)
O3 C35 Cr1 179.5(5)
O4 C36 Cr1 178.4(4)
O5 C37 Cr1 178.1(5)
O6 C38 H38A 109.5
O6 C38 H38B 109.5
H38A C38 H38B 109.5
O6 C38 H38C 109.5
H38A C38 H38C 109.5
H38B C38 H38C 109.5
O6 C39 C40 108.1(4)
O6 C39 H39A 110.1
C40 C39 H39A 110.1
O6 C39 H39B 110.1
C40 C39 H39B 110.1
H39A C39 H39B 108.4
O7 C40 C39 107.4(4)
O7 C40 H40A 110.2
C39 C40 H40A 110.2
O7 C40 H40B 110.2
C39 C40 H40B 110.2
H40A C40 H40B 108.5
O7 C41 H41A 109.5
O7 C41 H41B 109.5
H41A C41 H41B 109.5
O7 C41 H41C 109.5
H41A C41 H41C 109.5
H41B C41 H41C 109.5
O8 C42 H42A 109.5
O8 C42 H42B 109.5
H42A C42 H42B 109.5
O8 C42 H42C 109.5
H42A C42 H42C 109.5
H42B C42 H42C 109.5
O8 C43 C44 108.7(4)
O8 C43 H43A 109.9
C44 C43 H43A 109.9
O8 C43 H43B 109.9
C44 C43 H43B 109.9
H43A C43 H43B 108.3
O9 C44 C43 108.7(4)
O9 C44 H44A 110
C43 C44 H44A 110
O9 C44 H44B 110
C43 C44 H44B 110
H44A C44 H44B 108.3
O9 C45 H45A 109.5
O9 C45 H45B 109.5
H45A C45 H45B 109.5
O9 C45 H45C 109.5
H45A C45 H45C 109.5
H45B C45 H45C 109.5
O10 C46 H46A 109.5
O10 C46 H46B 109.5
H46A C46 H46B 109.5
O10 C46 H46C 109.5
H46A C46 H46C 109.5
H46B C46 H46C 109.5
O10 C47 C48 108.7(4)
O10 C47 H47A 110
C48 C47 H47A 110
O10 C47 H47B 110
C48 C47 H47B 110
H47A C47 H47B 108.3
O11 C48 C47 109.0(4)
O11 C48 H48A 109.9
C47 C48 H48A 109.9
O11 C48 H48B 109.9
C47 C48 H48B 109.9
H48A C48 H48B 108.3
O11 C49 H49A 109.5
O11 C49 H49B 109.5
H49A C49 H49B 109.5
O11 C49 H49C 109.5
H49A C49 H49C 109.5
H49B C49 H49C 109.5
O11 Li1 O10 78.8(3)
O11 Li1 O8 164.4(4)
O10 Li1 O8 91.9(3)
O11 Li1 O9 91.0(3)
O10 Li1 O9 99.9(3)
O8 Li1 O9 78.1(2)
O11 Li1 O7 92.9(3)
O10 Li1 O7 164.5(4)
O8 Li1 O7 98.8(3)
O9 Li1 O7 93.3(3)
O11 Li1 O6 99.8(3)
O10 Li1 O6 91.7(3)
O8 Li1 O6 93.0(3)
O9 Li1 O6 165.5(4)
O7 Li1 O6 76.6(2)
C1 N1 W1 174.6(3)
C13 N2 W1 152.2(3)
C39 O6 C38 111.3(4)
C39 O6 Li1 106.3(3)
C38 O6 Li1 119.7(3)
C41 O7 C40 111.9(4)
C41 O7 Li1 126.5(4)
C40 O7 Li1 114.2(3)
C43 O8 C42 111.6(4)
C43 O8 Li1 113.1(4)
C42 O8 Li1 125.0(3)
C45 O9 C44 112.4(4)
C45 O9 Li1 129.1(3)
C44 O9 Li1 110.3(4)
C46 O10 C47 112.8(4)
C46 O10 Li1 128.2(4)
C47 O10 Li1 108.2(3)
C49 O11 C48 112.5(3)
C49 O11 Li1 130.7(3)
C48 O11 Li1 113.3(3)
P2 P1 W1 68.82(4)
P2 P1 Cr1 132.08(6)
W1 P1 Cr1 148.89(4)
C29 P2 C25 111.44(18)
C29 P2 P1 112.19(15)
C25 P2 P1 122.94(13)
C29 P2 W1 120.58(13)
C25 P2 W1 119.78(12)
P1 P2 W1 61.71(4)
C37 Cr1 C36 89.4(2)
C37 Cr1 C34 92.1(2)
C36 Cr1 C34 178.1(2)
C37 Cr1 C35 91.1(2)
C36 Cr1 C35 91.7(2)
C34 Cr1 C35 89.4(2)
C37 Cr1 C33 92.44(19)
C36 Cr1 C33 89.2(2)
C34 Cr1 C33 89.6(2)
C35 Cr1 C33 176.34(19)
C37 Cr1 P1 175.86(14)
C36 Cr1 P1 88.95(13)
C34 Cr1 P1 89.59(13)
C35 Cr1 P1 85.12(14)
C33 Cr1 P1 91.35(14)
N1 W1 N2 109.60(14)
N1 W1 Cl1 96.68(10)
N2 W1 Cl1 104.14(10)
N1 W1 P1 103.52(10)
N2 W1 P1 109.73(11)
Cl1 W1 P1 131.30(3)
N1 W1 P2 139.12(10)
N2 W1 P2 108.77(11)
Cl1 W1 P2 87.17(3)
P1 W1 P2 49.47(3)

loop_
_geom_bond_atom_site_label_1
_geom_bond_atom_site_label_2
_geom_bond_distance
C1 N1 1.404(5)
C1 C2 1.417(5)
C1 C6 1.418(6)
C2 C3 1.376(6)
C2 C7 1.511(6)
C3 C4 1.381(6)
C3 H3 0.95
C4 C5 1.380(6)
C4 H4 0.95
C5 C6 1.386(6)
C5 H5 0.95
C6 C10 1.508(6)
C7 C9 1.524(5)
C7 C8 1.525(6)
C7 H7 1
C8 H8A 0.98
C8 H8B 0.98
C8 H8C 0.98
C9 H9A 0.98
C9 H9B 0.98
C9 H9C 0.98
C10 C11 1.501(7)
C10 C12 1.525(6)
C10 H10 1
C11 H11A 0.98
C11 H11B 0.98
C11 H11C 0.98
C12 H12A 0.98
C12 H12B 0.98
C12 H12C 0.98
C13 C18 1.409(5)
C13 C14 1.410(6)
C13 N2 1.414(4)
C14 C15 1.401(5)
C14 C19 1.519(6)
C15 C16 1.386(6)
C15 H15 0.95
C16 C17 1.370(6)
C16 H16 0.95
C17 C18 1.393(5)
C17 H17 0.95
C18 C22 1.512(6)
C19 C20 1.519(6)
C19 C21 1.524(6)
C19 H19 1
C20 H20A 0.98
C20 H20B 0.98
C20 H20C 0.98
C21 H21A 0.98
C21 H21B 0.98
C21 H21C 0.98
C22 C24 1.523(7)
C22 C23 1.529(6)
C22 H22 1
C23 H23A 0.98
C23 H23B 0.98
C23 H23C 0.98
C24 H24A 0.98
C24 H24B 0.98
C24 H24C 0.98
C25 C28 1.532(5)
C25 C26 1.533(6)
C25 C27 1.534(6)
C25 P2 1.891(5)
C26 H26A 0.98
C26 H26B 0.98
C26 H26C 0.98
C27 H27A 0.98
C27 H27B 0.98
C27 H27C 0.98
C28 H28A 0.98
C28 H28B 0.98
C28 H28C 0.98
C29 C31 1.523(6)
C29 C30 1.528(6)
C29 C32 1.529(6)
C29 P2 1.889(4)
C30 H30A 0.98
C30 H30B 0.98
C30 H30C 0.98
C31 H31A 0.98
C31 H31B 0.98
C31 H31C 0.98
C32 H32A 0.98
C32 H32B 0.98
C32 H32C 0.98
C33 O1 1.146(5)
C33 Cr1 1.893(5)
C34 O2 1.149(6)
C34 Cr1 1.889(5)
C35 O3 1.150(5)
C35 Cr1 1.891(5)
C36 O4 1.148(6)
C36 Cr1 1.886(5)
C37 O5 1.151(5)
C37 Cr1 1.845(5)
C38 O6 1.418(6)
C38 H38A 0.98
C38 H38B 0.98
C38 H38C 0.98
C39 O6 1.412(6)
C39 C40 1.485(7)
C39 H39A 0.99
C39 H39B 0.99
C40 O7 1.440(5)
C40 H40A 0.99
C40 H40B 0.99
C41 O7 1.414(6)
C41 H41A 0.98
C41 H41B 0.98
C41 H41C 0.98
C42 O8 1.423(5)
C42 H42A 0.98
C42 H42B 0.98
C42 H42C 0.98
C43 O8 1.406(5)
C43 C44 1.477(7)
C43 H43A 0.99
C43 H43B 0.99
C44 O9 1.423(7)
C44 H44A 0.99
C44 H44B 0.99
C45 O9 1.420(5)
C45 H45A 0.98
C45 H45B 0.98
C45 H45C 0.98
C46 O10 1.411(6)
C46 H46A 0.98
C46 H46B 0.98
C46 H46C 0.98
C47 O10 1.420(6)
C47 C48 1.480(7)
C47 H47A 0.99
C47 H47B 0.99
C48 O11 1.428(5)
C48 H48A 0.99
C48 H48B 0.99
C49 O11 1.409(6)
C49 H49A 0.98
C49 H49B 0.98
C49 H49C 0.98
Li1 O11 2.079(8)
Li1 O10 2.083(8)
Li1 O8 2.094(8)
Li1 O9 2.102(7)
Li1 O7 2.112(8)
Li1 O6 2.204(7)
N1 W1 1.753(4)
N2 W1 1.755(3)
P1 P2 2.0860(15)
P1 W1 2.4168(10)
P1 Cr1 2.4489(12)
P2 W1 2.5592(10)
Cl1 W1 2.3974(9)

loop_
_geom_torsion_atom_site_label_1
_geom_torsion_atom_site_label_2
_geom_torsion_atom_site_label_3
_geom_torsion_atom_site_label_4
_geom_torsion
N1 C1 C2 C3 -176.5(3)
C6 C1 C2 C3 1.6(5)
N1 C1 C2 C7 -1.1(5)
C6 C1 C2 C7 177.0(3)
C1 C2 C3 C4 -0.7(6)
C7 C2 C3 C4 -176.1(4)
C2 C3 C4 C5 -0.1(7)
C3 C4 C5 C6 -0.1(7)
C4 C5 C6 C1 1.0(6)
C4 C5 C6 C10 -177.7(4)
N1 C1 C6 C5 176.4(4)
C2 C1 C6 C5 -1.8(6)
N1 C1 C6 C10 -4.9(5)
C2 C1 C6 C10 176.9(4)
C3 C2 C7 C9 -35.8(5)
C1 C2 C7 C9 148.9(4)
C3 C2 C7 C8 88.7(5)
C1 C2 C7 C8 -86.6(4)
C5 C6 C10 C11 87.8(5)
C1 C6 C10 C11 -90.9(5)
C5 C6 C10 C12 -36.5(6)
C1 C6 C10 C12 144.9(4)
C18 C13 C14 C15 6.7(6)
N2 C13 C14 C15 -172.5(4)
C18 C13 C14 C19 -172.5(4)
N2 C13 C14 C19 8.3(6)
C13 C14 C15 C16 -1.0(6)
C19 C14 C15 C16 178.2(4)
C14 C15 C16 C17 -3.6(7)
C15 C16 C17 C18 2.6(7)
C16 C17 C18 C13 3.0(6)
C16 C17 C18 C22 -176.9(4)
C14 C13 C18 C17 -7.7(6)
N2 C13 C18 C17 171.5(4)
C14 C13 C18 C22 172.2(4)
N2 C13 C18 C22 -8.7(6)
C15 C14 C19 C20 -53.3(5)
C13 C14 C19 C20 125.8(4)
C15 C14 C19 C21 70.1(5)
C13 C14 C19 C21 -110.7(4)
C17 C18 C22 C24 -75.3(5)
C13 C18 C22 C24 104.8(4)
C17 C18 C22 C23 48.4(5)
C13 C18 C22 C23 -131.4(4)
O6 C39 C40 O7 55.9(5)
O8 C43 C44 O9 50.6(8)
O10 C47 C48 O11 48.5(5)
C18 C13 N2 W1 -73.5(7)
C14 C13 N2 W1 105.7(6)
C40 C39 O6 C38 175.8(4)
C40 C39 O6 Li1 -52.2(5)
O11 Li1 O6 C39 -63.7(4)
O10 Li1 O6 C39 -142.7(3)
O8 Li1 O6 C39 125.3(3)
O9 Li1 O6 C39 73.8(17)
O7 Li1 O6 C39 27.0(3)
O11 Li1 O6 C38 63.4(5)
O10 Li1 O6 C38 -15.6(5)
O8 Li1 O6 C38 -107.6(4)
O9 Li1 O6 C38 -159.0(16)
O7 Li1 O6 C38 154.1(4)
C39 C40 O7 C41 176.9(5)
C39 C40 O7 Li1 -31.1(6)
O11 Li1 O7 C41 -110.4(5)
O10 Li1 O7 C41 -167.6(14)
O8 Li1 O7 C41 59.2(6)
O9 Li1 O7 C41 -19.3(6)
O6 Li1 O7 C41 150.2(5)
O11 Li1 O7 C40 102.4(4)
O10 Li1 O7 C40 45.2(17)
O8 Li1 O7 C40 -88.0(4)
O9 Li1 O7 C40 -166.5(4)
O6 Li1 O7 C40 3.0(4)
C44 C43 O8 C42 178.6(6)
C44 C43 O8 Li1 -34.3(8)
O11 Li1 O8 C43 55.8(16)
O10 Li1 O8 C43 108.9(5)
O9 Li1 O8 C43 9.2(5)
O7 Li1 O8 C43 -82.4(5)
O6 Li1 O8 C43 -159.3(4)
O11 Li1 O8 C42 -162.3(14)
O10 Li1 O8 C42 -109.2(4)
O9 Li1 O8 C42 151.1(4)
O7 Li1 O8 C42 59.5(5)
O6 Li1 O8 C42 -17.4(5)
C43 C44 O9 C45 165.8(5)
C43 C44 O9 Li1 -42.6(6)
O11 Li1 O9 C45 -4.4(6)
O10 Li1 O9 C45 74.5(5)
O8 Li1 O9 C45 164.4(4)
O7 Li1 O9 C45 -97.3(5)
O6 Li1 O9 C45 -142.7(16)
O11 Li1 O9 C44 -149.9(4)
O10 Li1 O9 C44 -71.1(4)
O8 Li1 O9 C44 18.8(4)
O7 Li1 O9 C44 117.1(4)
O6 Li1 O9 C44 71.8(18)
C48 C47 O10 C46 163.5(4)
C48 C47 O10 Li1 -48.8(4)
O11 Li1 O10 C46 168.4(4)
O8 Li1 O10 C46 1.1(5)
O9 Li1 O10 C46 79.4(5)
O7 Li1 O10 C46 -132.7(15)
O6 Li1 O10 C46 -91.9(5)
O11 Li1 O10 C47 27.3(3)
O8 Li1 O10 C47 -140.0(3)
O9 Li1 O10 C47 -61.7(4)
O7 Li1 O10 C47 86.2(16)
O6 Li1 O10 C47 127.0(3)
C47 C48 O11 C49 174.0(4)
C47 C48 O11 Li1 -24.6(5)
O10 Li1 O11 C49 156.2(4)
O8 Li1 O11 C49 -149.3(14)
O9 Li1 O11 C49 -103.9(4)
O7 Li1 O11 C49 -10.5(5)
O6 Li1 O11 C49 66.4(5)
O10 Li1 O11 C48 -0.9(3)
O8 Li1 O11 C48 53.6(16)
O9 Li1 O11 C48 98.9(3)
O7 Li1 O11 C48 -167.7(3)
O6 Li1 O11 C48 -90.8(4)
C31 C29 P2 C25 168.7(3)
C30 C29 P2 C25 52.0(3)
C32 C29 P2 C25 -72.7(4)
C31 C29 P2 P1 -49.0(3)
C30 C29 P2 P1 -165.8(3)
C32 C29 P2 P1 69.6(3)
C31 C29 P2 W1 20.3(3)
C30 C29 P2 W1 -96.5(3)
C32 C29 P2 W1 138.9(3)
C28 C25 P2 C29 158.4(3)
C26 C25 P2 C29 38.0(4)
C27 C25 P2 C29 -85.4(3)
C28 C25 P2 P1 20.9(3)
C26 C25 P2 P1 -99.5(3)
C27 C25 P2 P1 137.1(2)
C28 C25 P2 W1 -52.9(3)
C26 C25 P2 W1 -173.3(3)
C27 C25 P2 W1 63.3(3)
W1 P1 P2 C29 113.85(14)
Cr1 P1 P2 C29 -93.61(15)
W1 P1 P2 C25 -108.87(15)
Cr1 P1 P2 C25 43.66(17)
Cr1 P1 P2 W1 152.53(7)
P2 P1 Cr1 C36 8.25(15)
W1 P1 Cr1 C36 131.90(17)
P2 P1 Cr1 C34 -170.54(15)
W1 P1 Cr1 C34 -46.89(17)
P2 P1 Cr1 C35 100.04(16)
W1 P1 Cr1 C35 -136.31(18)
P2 P1 Cr1 C33 -80.94(16)
W1 P1 Cr1 C33 42.71(18)
C13 N2 W1 N1 12.4(6)
C13 N2 W1 Cl1 -90.1(6)
C13 N2 W1 P1 125.5(6)
C13 N2 W1 P2 178.1(5)
P2 P1 W1 N1 -144.85(10)
Cr1 P1 W1 N1 76.65(14)
P2 P1 W1 N2 98.23(12)
Cr1 P1 W1 N2 -40.27(16)
P2 P1 W1 Cl1 -33.11(6)
Cr1 P1 W1 Cl1 -171.61(9)
Cr1 P1 W1 P2 -138.50(12)
C29 P2 W1 N1 -41.6(2)
C25 P2 W1 N1 172.6(2)
P1 P2 W1 N1 58.80(16)
C29 P2 W1 N2 159.34(19)
C25 P2 W1 N2 13.52(19)
P1 P2 W1 N2 -100.28(11)
C29 P2 W1 Cl1 55.36(16)
C25 P2 W1 Cl1 -90.46(15)
P1 P2 W1 Cl1 155.74(5)
C29 P2 W1 P1 -100.38(17)
C25 P2 W1 P1 113.80(16)
